data_2204261
loop_
_publ_author_name
'Faul, Charl F. J.'
'Antonietti, Markus'
'Massa, Werner'

_publ_section_title
;
 Bis[trimethyl(tetradecyl)ammonium]
 7-hydroxy-8-phenyldiazenyl-7,8-dihydronaphthalene-1,3-disulfonate
 1.8-hydrate: ionic self-assembly
;
_journal_issue 10
_journal_name_full 'Acta Crystallographica Section E'
_journal_page_first o1769
_journal_page_last o1772
_journal_paper_doi 10.1107/S1600536804020380
_journal_volume 60
_journal_year 2004
_chemical_formula_iupac '2C17 H38 N +, C16 H10 N2 O7 S2 2-, 1.8H2 O'
_chemical_formula_moiety '2C17 H38 N +, C16 H10 N2 O7 S2 2-, 1.8H2 O'
_chemical_formula_sum 'C50 H89.6 N4 O8.8 S2'
_chemical_formula_weight 951.78
_chemical_name_systematic
;
Bis(tetradecylammonium)
7-hydroxy-8-phenyldiazenyl-7,8-dihydronaphthalene-1,3-disulfonate 1.8-hydrate
;
_space_group_IT_number 2
_symmetry_cell_setting triclinic
_symmetry_space_group_name_Hall '-P 1'
_symmetry_space_group_name_H-M 'P -1'
_atom_sites_solution_hydrogens geom
_atom_sites_solution_primary direct
_atom_sites_solution_secondary difmap
_audit_creation_method SHELXL-97
_cell_angle_alpha 85.820(10)
_cell_angle_beta 87.960(10)
_cell_angle_gamma 82.540(10)
_cell_formula_units_Z 2
_cell_length_a 8.2811(14)
_cell_length_b 13.071(2)
_cell_length_c 25.204(4)
_cell_measurement_reflns_used 7804
_cell_measurement_temperature 193(2)
_cell_measurement_theta_max 26.02
_cell_measurement_theta_min 1.55
_cell_volume 2696.9(8)
_computing_cell_refinement 'X-AREA WinCell (Stoe & Cie, 2002)'
_computing_data_collection 'X-AREA WinExpose (Stoe & Cie, 2002)'
_computing_data_reduction 'X-AREA WinIntegrate (Stoe & Cie, 2002)'
_computing_molecular_graphics 'DIAMOND2 (Crystal Impact, 2000)'
_computing_structure_refinement 'SHELXL97 (Sheldrick, 1997b)'
_computing_structure_solution 'SHELXS97 (Sheldrick, 1997a)'
_diffrn_ambient_temperature 193(2)
_diffrn_detector_area_resol_mean 150
_diffrn_measured_fraction_theta_full 0.974
_diffrn_measured_fraction_theta_max 0.974
_diffrn_measurement_device_type 'Stoe IPDS-II'
_diffrn_measurement_method \w
_diffrn_radiation_monochromator graphite
_diffrn_radiation_source 'fine-focus sealed tube'
_diffrn_radiation_type MoK\a
_diffrn_radiation_wavelength 0.71073
_diffrn_reflns_av_R_equivalents 0.1060
_diffrn_reflns_av_sigmaI/netI 0.2221
_diffrn_reflns_limit_h_max 10
_diffrn_reflns_limit_h_min -9
_diffrn_reflns_limit_k_max 15
_diffrn_reflns_limit_k_min -16
_diffrn_reflns_limit_l_max 31
_diffrn_reflns_limit_l_min -31
_diffrn_reflns_number 23823
_diffrn_reflns_theta_full 26.18
_diffrn_reflns_theta_max 26.18
_diffrn_reflns_theta_min 1.57
_diffrn_standards_number 0
_exptl_absorpt_coefficient_mu 0.153
_exptl_absorpt_correction_T_max 0.997
_exptl_absorpt_correction_T_min 0.889
_exptl_absorpt_correction_type multi-scan
_exptl_absorpt_process_details '(XPREP in SHELXTL; Siemens, 1996)'
_exptl_crystal_colour orange
_exptl_crystal_density_diffrn 1.172
_exptl_crystal_density_method 'not measured'
_exptl_crystal_description needle
_exptl_crystal_F_000 1040
_exptl_crystal_size_max 0.50
_exptl_crystal_size_mid 0.04
_exptl_crystal_size_min 0.02
_refine_diff_density_max 0.228
_refine_diff_density_min -0.347
_refine_ls_extinction_coef 0.00054(2)
_refine_ls_extinction_expression Fc^*^=kFc[1+0.001xFc^2^\l^3^/sin(2\q)]^-1/4^
_refine_ls_extinction_method SHELXL97
_refine_ls_goodness_of_fit_ref 0.745
_refine_ls_hydrogen_treatment mixed
_refine_ls_matrix_type full
_refine_ls_number_parameters 605
_refine_ls_number_reflns 10547
_refine_ls_number_restraints 7
_refine_ls_restrained_S_all 0.745
_refine_ls_R_factor_all 0.1950
_refine_ls_R_factor_gt 0.0524
_refine_ls_shift/su_max 0.000
_refine_ls_shift/su_mean 0.000
_refine_ls_structure_factor_coef Fsqd
_refine_ls_weighting_details 'calc w = 1/[\s^2^(Fo^2^)]'
_refine_ls_weighting_scheme calc
_refine_ls_wR_factor_gt 0.0557
_refine_ls_wR_factor_ref 0.0754
_reflns_number_gt 3416
_reflns_number_total 10547
_reflns_threshold_expression I>2\s(I)
_cod_data_source_file bt6497.cif
_cod_data_source_block I
_cod_original_cell_volume 2696.9(7)
_cod_original_formula_sum 'C50 H89.60 N4 O8.80 S2'
_cod_database_code 2204261

loop_
_symmetry_equiv_pos_as_xyz
'x, y, z'
'-x, -y, -z'

loop_
_atom_site_label
_atom_site_fract_x
_atom_site_fract_y
_atom_site_fract_z
_atom_site_U_iso_or_equiv
_atom_site_adp_type
_atom_site_calc_flag
_atom_site_refinement_flags
_atom_site_occupancy
_atom_site_type_symbol
S1 0.79371(13) 0.01103(7) 0.37384(4) 0.0352(3) Uani d . 1 S
S2 0.64743(14) 0.41895(8) 0.40115(4) 0.0419(3) Uani d . 1 S
N1 0.1583(4) -0.3599(2) 0.39579(13) 0.0403(9) Uani d . 1 N
N2 0.2511(4) 0.0949(2) 0.43491(12) 0.0361(8) Uani d . 1 N
N3 0.8634(4) -0.0048(2) 0.25755(12) 0.0345(8) Uani d . 1 N
N4 0.9225(4) -0.0704(2) 0.22325(13) 0.0399(8) Uani d D 1 N
H4 0.973(4) -0.052(3) 0.1875(7) 0.048 Uiso d D 1 H
O1 0.5603(5) -0.2106(3) 0.4131(2) 0.080(2) Uani d PD 0.803(8) O
H11 0.607(8) -0.152(3) 0.409(3) 0.19(3) Uiso d PD 0.803(8) H
H12 0.641(6) -0.264(4) 0.416(4) 0.19(3) Uiso d PD 0.803(8) H
O2 0.2847(4) 0.3749(2) 0.51462(12) 0.0573(8) Uani d D 1 O
H22 0.275(8) 0.435(2) 0.530(2) 0.19(2) Uiso d D 1 H
H21 0.370(5) 0.372(4) 0.491(2) 0.19(2) Uiso d D 1 H
O3 1.0299(4) 0.0663(2) 0.16385(11) 0.0545(8) Uani d . 1 O
O11 0.9524(3) -0.04288(17) 0.35998(9) 0.0371(6) Uani d . 1 O
O12 0.6540(3) -0.03404(19) 0.35607(10) 0.0408(7) Uani d . 1 O
O13 0.7782(3) 0.02884(17) 0.43101(9) 0.0429(7) Uani d . 1 O
O21 0.5925(4) 0.5095(2) 0.36670(11) 0.0694(10) Uani d . 1 O
O22 0.7824(3) 0.4334(2) 0.43364(11) 0.0565(8) Uani d . 1 O
O23 0.5177(3) 0.3756(2) 0.43269(12) 0.0697(10) Uani d . 1 O
C1 0.7866(4) 0.1390(3) 0.34114(14) 0.0280(9) Uani d . 1 C
C2 0.7284(4) 0.2172(3) 0.37394(15) 0.0337(10) Uani d . 1 C
H2A 0.6897 0.1984 0.4088 0.040 Uiso calc R 1 H
C3 0.7240(4) 0.3226(3) 0.35809(15) 0.0345(9) Uani d . 1 C
C4 0.7841(5) 0.3491(3) 0.30792(15) 0.0410(11) Uani d . 1 C
H4B 0.7844 0.4200 0.2965 0.049 Uiso calc R 1 H
C5 0.8447(5) 0.2729(3) 0.27358(15) 0.0367(10) Uani d . 1 C
C6 0.8399(5) 0.1651(3) 0.28763(15) 0.0332(10) Uani d . 1 C
C7 0.9084(5) 0.3049(3) 0.22187(15) 0.0469(12) Uani d . 1 C
H7A 0.9042 0.3768 0.2121 0.056 Uiso calc R 1 H
C8 0.9734(5) 0.2373(3) 0.18708(17) 0.0490(12) Uani d . 1 C
H8A 1.0222 0.2615 0.1547 0.059 Uiso calc R 1 H
C9 0.9696(5) 0.1291(3) 0.19837(15) 0.0422(11) Uani d . 1 C
C10 0.8970(5) 0.0936(3) 0.24786(14) 0.0324(9) Uani d . 1 C
C11 0.8895(5) -0.1746(3) 0.22977(15) 0.0364(10) Uani d . 1 C
C11N 0.2760(5) -0.3451(3) 0.43644(15) 0.0534(12) Uani d . 1 C
H11B 0.2301 -0.3615 0.4720 0.080 Uiso calc R 1 H
H11C 0.2982 -0.2730 0.4335 0.080 Uiso calc R 1 H
H11D 0.3776 -0.3910 0.4308 0.080 Uiso calc R 1 H
C12 0.9559(5) -0.2383(3) 0.19115(17) 0.0490(12) Uani d . 1 C
H12B 1.0173 -0.2119 0.1619 0.059 Uiso calc R 1 H
C12N 0.0008(5) -0.2957(3) 0.40639(16) 0.0546(12) Uani d . 1 C
H12C -0.0390 -0.3137 0.4425 0.082 Uiso calc R 1 H
H12D -0.0790 -0.3085 0.3806 0.082 Uiso calc R 1 H
H12E 0.0163 -0.2224 0.4030 0.082 Uiso calc R 1 H
C13 0.9313(6) -0.3413(3) 0.19595(18) 0.0586(13) Uani d . 1 C
H13B 0.9758 -0.3867 0.1699 0.070 Uiso calc R 1 H
C13N 0.1326(6) -0.4728(3) 0.39953(17) 0.0610(14) Uani d . 1 C
H13C 0.0889 -0.4917 0.4350 0.092 Uiso calc R 1 H
H13D 0.2369 -0.5156 0.3933 0.092 Uiso calc R 1 H
H13E 0.0555 -0.4843 0.3726 0.092 Uiso calc R 1 H
C14 0.8416(6) -0.3779(3) 0.23891(18) 0.0589(13) Uani d . 1 C
H14A 0.8248 -0.4487 0.2417 0.071 Uiso calc R 1 H
C15 0.7761(5) -0.3151(3) 0.27768(17) 0.0511(12) Uani d . 1 C
H15A 0.7153 -0.3419 0.3070 0.061 Uiso calc R 1 H
C16 0.8006(5) -0.2105(3) 0.27323(15) 0.0422(11) Uani d . 1 C
H16A 0.7571 -0.1652 0.2995 0.051 Uiso calc R 1 H
C21N 0.3944(5) 0.1208(3) 0.46358(15) 0.0486(11) Uani d . 1 C
H21B 0.4952 0.0868 0.4477 0.073 Uiso calc R 1 H
H21C 0.3860 0.0967 0.5012 0.073 Uiso calc R 1 H
H21D 0.3957 0.1959 0.4606 0.073 Uiso calc R 1 H
C22N 0.0972(5) 0.1482(3) 0.45893(15) 0.0506(12) Uani d . 1 C
H22B 0.0924 0.1289 0.4972 0.076 Uiso calc R 1 H
H22C 0.0030 0.1273 0.4421 0.076 Uiso calc R 1 H
H22D 0.0958 0.2233 0.4532 0.076 Uiso calc R 1 H
C23N 0.2480(5) -0.0204(3) 0.44129(15) 0.0487(11) Uani d . 1 C
H23B 0.3478 -0.0557 0.4254 0.073 Uiso calc R 1 H
H23C 0.1532 -0.0381 0.4234 0.073 Uiso calc R 1 H
H23D 0.2412 -0.0425 0.4792 0.073 Uiso calc R 1 H
C101 0.2258(5) -0.3346(3) 0.33972(15) 0.0432(11) Uani d . 1 C
H10A 0.3299 -0.3796 0.3343 0.052 Uiso calc R 1 H
H10B 0.1484 -0.3510 0.3135 0.052 Uiso calc R 1 H
C102 0.2552(5) -0.2217(3) 0.32877(15) 0.0428(11) Uani d . 1 C
H10C 0.1510 -0.1760 0.3326 0.051 Uiso calc R 1 H
H10D 0.3310 -0.2040 0.3552 0.051 Uiso calc R 1 H
C103 0.3270(5) -0.2037(3) 0.27281(14) 0.0395(11) Uani d . 1 C
H10E 0.4320 -0.2488 0.2691 0.047 Uiso calc R 1 H
H10F 0.2519 -0.2223 0.2464 0.047 Uiso calc R 1 H
C104 0.3542(5) -0.0912(3) 0.26174(15) 0.0406(11) Uani d . 1 C
H10G 0.4272 -0.0726 0.2888 0.049 Uiso calc R 1 H
H10H 0.2487 -0.0466 0.2651 0.049 Uiso calc R 1 H
C105 0.4295(5) -0.0699(3) 0.20603(15) 0.0440(11) Uani d . 1 C
H10I 0.3559 -0.0875 0.1789 0.053 Uiso calc R 1 H
H10J 0.5344 -0.1151 0.2025 0.053 Uiso calc R 1 H
C106 0.4590(5) 0.0441(3) 0.19529(16) 0.0476(12) Uani d . 1 C
H10K 0.3528 0.0886 0.1947 0.057 Uiso calc R 1 H
H10L 0.5219 0.0640 0.2247 0.057 Uiso calc R 1 H
C107 0.5520(5) 0.0631(3) 0.14232(16) 0.0485(12) Uani d . 1 C
H10M 0.6642 0.0267 0.1451 0.058 Uiso calc R 1 H
H10N 0.4982 0.0330 0.1138 0.058 Uiso calc R 1 H
C108 0.5602(5) 0.1771(3) 0.12687(15) 0.0461(11) Uani d . 1 C
H10O 0.6090 0.2081 0.1562 0.055 Uiso calc R 1 H
H10P 0.4483 0.2129 0.1222 0.055 Uiso calc R 1 H
C109 0.6614(5) 0.1945(3) 0.07512(16) 0.0483(12) Uani d . 1 C
H10Q 0.7745 0.1611 0.0804 0.058 Uiso calc R 1 H
H10R 0.6154 0.1607 0.0462 0.058 Uiso calc R 1 H
C110 0.6642(5) 0.3094(3) 0.05807(16) 0.0495(12) Uani d . 1 C
H11E 0.5511 0.3434 0.0535 0.059 Uiso calc R 1 H
H11F 0.7129 0.3431 0.0865 0.059 Uiso calc R 1 H
C111 0.7619(5) 0.3245(3) 0.00600(16) 0.0484(12) Uani d . 1 C
H11G 0.8752 0.2912 0.0111 0.058 Uiso calc R 1 H
H11H 0.7146 0.2889 -0.0219 0.058 Uiso calc R 1 H
C112 0.7654(5) 0.4377(3) -0.01336(16) 0.0470(12) Uani d . 1 C
H11I 0.6528 0.4708 -0.0200 0.056 Uiso calc R 1 H
H11J 0.8098 0.4743 0.0148 0.056 Uiso calc R 1 H
C113 0.8692(5) 0.4487(3) -0.06427(17) 0.0556(13) Uani d . 1 C
H11K 0.8241 0.4124 -0.0923 0.067 Uiso calc R 1 H
H11L 0.9812 0.4147 -0.0576 0.067 Uiso calc R 1 H
C114 0.8765(6) 0.5626(3) -0.08460(18) 0.0622(14) Uani d . 1 C
H11M 0.9448 0.5649 -0.1171 0.093 Uiso calc R 1 H
H11N 0.9232 0.5989 -0.0573 0.093 Uiso calc R 1 H
H11O 0.7663 0.5964 -0.0923 0.093 Uiso calc R 1 H
C201 0.2631(5) 0.1237(3) 0.37516(14) 0.0435(11) Uani d . 1 C
H20A 0.3679 0.0894 0.3611 0.052 Uiso calc R 1 H
H20B 0.1746 0.0959 0.3576 0.052 Uiso calc R 1 H
C202 0.2524(5) 0.2384(3) 0.35979(16) 0.0457(11) Uani d . 1 C
H20C 0.3217 0.2711 0.3831 0.055 Uiso calc R 1 H
H20D 0.1385 0.2713 0.3642 0.055 Uiso calc R 1 H
C203 0.3100(5) 0.2538(3) 0.30148(15) 0.0469(12) Uani d . 1 C
H20E 0.2381 0.2230 0.2783 0.056 Uiso calc R 1 H
H20F 0.4220 0.2180 0.2970 0.056 Uiso calc R 1 H
C204 0.3077(5) 0.3697(3) 0.28458(15) 0.0474(12) Uani d . 1 C
H20G 0.1935 0.4034 0.2843 0.057 Uiso calc R 1 H
H20H 0.3663 0.4025 0.3110 0.057 Uiso calc R 1 H
C205 0.3870(5) 0.3870(3) 0.22937(16) 0.0493(12) Uani d . 1 C
H20I 0.3222 0.3601 0.2025 0.059 Uiso calc R 1 H
H20J 0.4976 0.3477 0.2287 0.059 Uiso calc R 1 H
C206 0.3994(5) 0.5028(3) 0.21447(16) 0.0491(12) Uani d . 1 C
H20K 0.2883 0.5405 0.2109 0.059 Uiso calc R 1 H
H20L 0.4522 0.5317 0.2436 0.059 Uiso calc R 1 H
C207 0.4972(5) 0.5204(3) 0.16223(15) 0.0487(12) Uani d . 1 C
H20M 0.6098 0.4854 0.1664 0.058 Uiso calc R 1 H
H20N 0.4475 0.4884 0.1335 0.058 Uiso calc R 1 H
C208 0.5031(5) 0.6345(3) 0.14599(16) 0.0515(12) Uani d . 1 C
H20O 0.5475 0.6675 0.1755 0.062 Uiso calc R 1 H
H20P 0.3909 0.6689 0.1399 0.062 Uiso calc R 1 H
C209 0.6076(5) 0.6508(3) 0.09574(16) 0.0496(12) Uani d . 1 C
H20Q 0.5607 0.6201 0.0659 0.059 Uiso calc R 1 H
H20R 0.7186 0.6141 0.1014 0.059 Uiso calc R 1 H
C210 0.6192(5) 0.7659(3) 0.08038(16) 0.0529(12) Uani d . 1 C
H21E 0.5077 0.8028 0.0762 0.063 Uiso calc R 1 H
H21F 0.6695 0.7956 0.1098 0.063 Uiso calc R 1 H
C211 0.7183(5) 0.7845(3) 0.02898(17) 0.0544(13) Uani d . 1 C
H21G 0.8307 0.7493 0.0334 0.065 Uiso calc R 1 H
H21H 0.6698 0.7532 -0.0003 0.065 Uiso calc R 1 H
C212 0.7247(5) 0.8990(3) 0.01348(16) 0.0513(12) Uani d . 1 C
H21I 0.7763 0.9298 0.0423 0.062 Uiso calc R 1 H
H21J 0.6121 0.9346 0.0101 0.062 Uiso calc R 1 H
C213 0.8194(6) 0.9179(3) -0.03879(17) 0.0550(13) Uani d . 1 C
H21K 0.7684 0.8872 -0.0677 0.066 Uiso calc R 1 H
H21L 0.9325 0.8832 -0.0355 0.066 Uiso calc R 1 H
C214 0.8224(6) 1.0338(3) -0.05334(17) 0.0597(13) Uani d . 1 C
H21M 0.8843 1.0430 -0.0868 0.090 Uiso calc R 1 H
H21N 0.8742 1.0643 -0.0250 0.090 Uiso calc R 1 H
H21O 0.7106 1.0681 -0.0574 0.090 Uiso calc R 1 H

loop_
_atom_site_aniso_label
_atom_site_aniso_U_11
_atom_site_aniso_U_22
_atom_site_aniso_U_33
_atom_site_aniso_U_12
_atom_site_aniso_U_13
_atom_site_aniso_U_23
S1 0.0418(7) 0.0271(5) 0.0354(6) -0.0022(5) 0.0003(5) 0.0020(4)
S2 0.0449(7) 0.0308(6) 0.0490(7) 0.0002(5) 0.0078(6) -0.0087(5)
N1 0.041(2) 0.035(2) 0.042(2) 0.0003(17) 0.0092(18) 0.0042(16)
N2 0.035(2) 0.0382(19) 0.0352(19) -0.0051(16) 0.0009(15) -0.0013(15)
N3 0.033(2) 0.0330(19) 0.0372(19) 0.0005(15) -0.0010(15) -0.0053(15)
N4 0.049(2) 0.0306(19) 0.040(2) -0.0042(16) 0.0057(17) -0.0037(16)
O1 0.062(3) 0.060(3) 0.118(4) -0.026(2) -0.019(3) 0.033(3)
O2 0.066(2) 0.0470(19) 0.062(2) -0.0179(16) 0.0163(17) -0.0116(16)
O3 0.070(2) 0.0442(18) 0.0490(19) -0.0088(16) 0.0181(16) -0.0077(15)
O11 0.0342(16) 0.0279(13) 0.0452(16) 0.0075(12) -0.0005(12) 0.0031(12)
O12 0.0386(17) 0.0358(15) 0.0497(17) -0.0106(13) -0.0050(13) -0.0025(13)
O13 0.068(2) 0.0336(15) 0.0260(15) -0.0047(13) 0.0046(13) 0.0024(11)
O21 0.103(3) 0.0358(17) 0.060(2) 0.0274(17) -0.0051(19) -0.0033(15)
O22 0.0496(19) 0.061(2) 0.062(2) -0.0066(16) -0.0070(16) -0.0232(15)
O23 0.058(2) 0.069(2) 0.087(2) -0.0283(18) 0.0502(18) -0.0321(18)
C1 0.030(2) 0.023(2) 0.031(2) -0.0037(17) -0.0006(18) 0.0004(16)
C2 0.029(2) 0.030(2) 0.041(2) -0.0026(17) 0.0016(19) 0.0018(19)
C3 0.031(2) 0.030(2) 0.041(2) 0.0019(18) 0.0081(19) -0.0084(17)
C4 0.044(3) 0.029(2) 0.047(3) 0.0028(19) 0.009(2) 0.0020(19)
C5 0.042(3) 0.026(2) 0.040(2) 0.0008(19) 0.006(2) 0.0006(18)
C6 0.035(2) 0.026(2) 0.039(2) -0.0002(18) 0.0056(19) -0.0056(17)
C7 0.070(3) 0.030(2) 0.039(3) -0.007(2) 0.015(2) 0.002(2)
C8 0.065(3) 0.036(3) 0.044(3) -0.007(2) 0.015(2) 0.003(2)
C9 0.054(3) 0.036(2) 0.036(2) -0.002(2) 0.006(2) -0.008(2)
C10 0.038(2) 0.021(2) 0.037(2) 0.0015(18) 0.0038(19) -0.0068(17)
C11 0.038(3) 0.025(2) 0.046(3) -0.0014(19) -0.003(2) -0.0052(19)
C11N 0.060(3) 0.050(3) 0.048(3) 0.001(2) -0.003(2) 0.002(2)
C12 0.054(3) 0.039(3) 0.054(3) -0.005(2) -0.003(2) -0.007(2)
C12N 0.045(3) 0.056(3) 0.056(3) 0.008(2) 0.017(2) 0.003(2)
C13 0.074(4) 0.038(3) 0.064(3) 0.000(2) 0.001(3) -0.018(2)
C13N 0.081(4) 0.035(3) 0.066(3) -0.012(2) 0.017(3) 0.002(2)
C14 0.083(4) 0.030(3) 0.065(3) -0.012(2) -0.007(3) -0.002(2)
C15 0.067(3) 0.032(3) 0.054(3) -0.009(2) 0.004(2) 0.004(2)
C16 0.034(2) 0.049(3) 0.043(3) -0.003(2) -0.004(2) -0.003(2)
C21N 0.047(3) 0.049(3) 0.053(3) -0.013(2) -0.013(2) 0.001(2)
C22N 0.039(3) 0.062(3) 0.049(3) 0.002(2) 0.008(2) -0.005(2)
C23N 0.063(3) 0.038(2) 0.045(3) -0.008(2) -0.004(2) 0.003(2)
C101 0.042(3) 0.048(3) 0.037(2) 0.001(2) 0.011(2) 0.000(2)
C102 0.051(3) 0.034(2) 0.042(3) -0.004(2) 0.006(2) 0.0010(19)
C103 0.042(3) 0.039(2) 0.037(2) -0.005(2) 0.005(2) 0.0052(19)
C104 0.037(3) 0.043(3) 0.041(3) -0.005(2) 0.006(2) -0.003(2)
C105 0.045(3) 0.042(3) 0.045(3) -0.006(2) 0.003(2) -0.003(2)
C106 0.048(3) 0.046(3) 0.048(3) -0.008(2) 0.005(2) -0.003(2)
C107 0.056(3) 0.047(3) 0.042(3) -0.009(2) -0.001(2) 0.003(2)
C108 0.051(3) 0.042(3) 0.046(3) -0.011(2) 0.007(2) -0.006(2)
C109 0.058(3) 0.043(3) 0.043(3) -0.011(2) 0.007(2) 0.003(2)
C110 0.054(3) 0.042(3) 0.052(3) -0.009(2) 0.007(2) -0.002(2)
C111 0.049(3) 0.042(3) 0.053(3) -0.008(2) 0.011(2) 0.004(2)
C112 0.052(3) 0.037(3) 0.052(3) -0.007(2) -0.001(2) 0.001(2)
C113 0.063(3) 0.044(3) 0.057(3) -0.006(2) 0.002(3) 0.011(2)
C114 0.072(4) 0.049(3) 0.064(3) -0.011(3) 0.007(3) 0.011(2)
C201 0.052(3) 0.043(3) 0.035(2) -0.007(2) -0.001(2) -0.0003(19)
C202 0.046(3) 0.042(3) 0.046(3) 0.002(2) 0.004(2) 0.003(2)
C203 0.051(3) 0.046(3) 0.040(3) 0.000(2) 0.000(2) 0.008(2)
C204 0.054(3) 0.052(3) 0.034(3) -0.005(2) 0.002(2) 0.000(2)
C205 0.053(3) 0.049(3) 0.045(3) -0.003(2) 0.003(2) -0.004(2)
C206 0.053(3) 0.044(3) 0.050(3) -0.005(2) 0.003(2) -0.002(2)
C207 0.053(3) 0.051(3) 0.042(3) -0.009(2) 0.002(2) 0.001(2)
C208 0.054(3) 0.047(3) 0.053(3) -0.006(2) 0.008(2) -0.002(2)
C209 0.053(3) 0.046(3) 0.048(3) -0.003(2) 0.002(2) -0.001(2)
C210 0.055(3) 0.048(3) 0.053(3) -0.001(2) 0.008(2) 0.000(2)
C211 0.054(3) 0.048(3) 0.059(3) -0.001(2) 0.003(2) 0.003(2)
C212 0.050(3) 0.049(3) 0.052(3) 0.003(2) 0.009(2) -0.002(2)
C213 0.064(3) 0.050(3) 0.050(3) -0.004(2) 0.007(2) 0.001(2)
C214 0.075(4) 0.045(3) 0.057(3) -0.003(3) 0.002(3) 0.000(2)

loop_
_atom_type_symbol
_atom_type_description
_atom_type_scat_dispersion_real
_atom_type_scat_dispersion_imag
_atom_type_scat_source
C C 0.0033 0.0016 'International Tables Vol C Tables 4.2.6.8 and 6.1.1.4'
H H 0.0000 0.0000 'International Tables Vol C Tables 4.2.6.8 and 6.1.1.4'
N N 0.0061 0.0033 'International Tables Vol C Tables 4.2.6.8 and 6.1.1.4'
O O 0.0106 0.0060 'International Tables Vol C Tables 4.2.6.8 and 6.1.1.4'
S S 0.1246 0.1234 'International Tables Vol C Tables 4.2.6.8 and 6.1.1.4'

loop_
_geom_angle_atom_site_label_1
_geom_angle_atom_site_label_2
_geom_angle_atom_site_label_3
_geom_angle
_geom_angle_publ_flag
O11 S1 O12 115.43(16) y
O11 S1 O13 111.83(15) y
O12 S1 O13 111.36(15) y
O11 S1 C1 105.85(15) y
O12 S1 C1 107.17(16) y
O13 S1 C1 104.31(16) y
O21 S2 O22 113.11(19) y
O21 S2 O23 114.52(19) y
O22 S2 O23 111.84(18) y
O21 S2 C3 105.42(18) y
O22 S2 C3 105.90(18) y
O23 S2 C3 105.08(18) y
C11N N1 C12N 109.5(3) ?
C11N N1 C13N 108.3(3) ?
C12N N1 C13N 109.2(3) ?
C11N N1 C101 110.9(3) ?
C12N N1 C101 111.5(3) ?
C13N N1 C101 107.3(3) ?
C21N N2 C22N 109.3(3) ?
C21N N2 C23N 108.8(3) ?
C22N N2 C23N 109.1(3) ?
C21N N2 C201 112.0(3) ?
C22N N2 C201 110.9(3) ?
C23N N2 C201 106.7(3) ?
N4 N3 C10 116.4(3) y
H4 N4 N3 125(2) ?
H4 N4 C11 114(2) ?
N3 N4 C11 119.9(3) y
H12 O1 H11 107.6(16) ?
H22 O2 H21 109.4(16) ?
C2 C1 C6 119.7(3) y
C2 C1 S1 113.4(3) y
C6 C1 S1 126.8(3) y
C1 C2 C3 123.1(3) y
C4 C3 C2 118.0(3) y
C4 C3 S2 120.7(3) y
C2 C3 S2 121.3(3) y
C3 C4 C5 120.8(3) y
C4 C5 C6 122.0(3) y
C4 C5 C7 118.5(3) y
C6 C5 C7 119.5(4) y
C5 C6 C1 116.0(3) y
C5 C6 C10 117.2(3) y
C1 C6 C10 126.7(3) y
C8 C7 C5 122.5(4) y
C7 C8 C9 120.4(4) y
O3 C9 C8 119.0(4) y
O3 C9 C10 121.9(3) y
C8 C9 C10 119.1(4) y
N3 C10 C9 122.4(3) y
N3 C10 C6 116.4(3) y
C9 C10 C6 120.9(3) y
C12 C11 C16 122.3(4) y
C12 C11 N4 115.8(4) y
C16 C11 N4 121.8(4) y
C11 C12 C13 118.6(4) y
C14 C13 C12 119.7(4) y
C15 C14 C13 122.0(4) y
C14 C15 C16 118.8(4) y
C11 C16 C15 118.6(4) y
C102 C101 N1 114.1(3) ?
C103 C102 C101 110.8(3) ?
C104 C103 C102 110.7(3) ?
C103 C104 C105 112.5(3) ?
C104 C105 C106 112.3(3) ?
C107 C106 C105 112.5(3) ?
C108 C107 C106 113.4(3) ?
C107 C108 C109 112.7(3) ?
C110 C109 C108 112.9(3) ?
C111 C110 C109 111.8(3) ?
C112 C111 C110 113.9(3) ?
C113 C112 C111 111.9(3) ?
C112 C113 C114 113.1(4) ?
C202 C201 N2 115.2(3) ?
C201 C202 C203 108.9(3) ?
C202 C203 C204 110.8(3) ?
C205 C204 C203 111.9(3) ?
C204 C205 C206 112.1(3) ?
C207 C206 C205 112.7(3) ?
C208 C207 C206 113.0(3) ?
C207 C208 C209 112.4(3) ?
C208 C209 C210 112.6(3) ?
C211 C210 C209 113.6(4) ?
C212 C211 C210 113.0(4) ?
C211 C212 C213 113.1(3) ?
C212 C213 C214 111.7(4) ?

loop_
_geom_bond_atom_site_label_1
_geom_bond_atom_site_label_2
_geom_bond_distance
_geom_bond_publ_flag
S1 O11 1.452(2) y
S1 O12 1.462(3) y
S1 O13 1.475(2) y
S1 C1 1.805(3) y
S2 O21 1.449(3) y
S2 O22 1.449(3) y
S2 O23 1.463(3) y
S2 C3 1.763(4) y
N1 C11N 1.479(5) ?
N1 C12N 1.483(5) ?
N1 C13N 1.514(5) ?
N1 C101 1.531(4) ?
N2 C21N 1.499(4) ?
N2 C22N 1.501(5) ?
N2 C23N 1.508(4) ?
N2 C201 1.529(4) ?
N3 N4 1.300(4) y
N3 C10 1.355(4) y
N4 H4 1.007(10) ?
N4 C11 1.421(4) y
O1 H12 0.902(10) ?
O1 H11 0.905(10) ?
O2 H22 0.895(10) ?
O2 H21 0.899(10) ?
O3 C9 1.283(4) y
C1 C2 1.388(5) y
C1 C6 1.435(4) y
C2 C3 1.403(5) y
C3 C4 1.379(4) y
C4 C5 1.399(5) y
C5 C6 1.433(5) y
C5 C7 1.443(5) y
C6 C10 1.445(5) y
C7 C8 1.340(5) y
C8 C9 1.426(5) y
C9 C10 1.438(5) y
C11 C12 1.380(5) y
C11 C16 1.385(5) y
C12 C13 1.384(5) y
C13 C14 1.383(5) y
C14 C15 1.374(6) y
C15 C16 1.404(5) y
C101 C102 1.531(5) ?
C102 C103 1.525(5) ?
C103 C104 1.522(5) ?
C104 C105 1.537(5) ?
C105 C106 1.544(5) ?
C106 C107 1.538(5) ?
C107 C108 1.521(5) ?
C108 C109 1.544(5) ?
C109 C110 1.535(5) ?
C110 C111 1.531(5) ?
C111 C112 1.528(5) ?
C112 C113 1.527(5) ?
C113 C114 1.547(5) ?
C201 C202 1.513(5) ?
C202 C203 1.536(5) ?
C203 C204 1.541(5) ?
C204 C205 1.532(5) ?
C205 C206 1.548(5) ?
C206 C207 1.539(5) ?
C207 C208 1.525(5) ?
C208 C209 1.526(5) ?
C209 C210 1.540(5) ?
C210 C211 1.530(5) ?
C211 C212 1.527(5) ?
C212 C213 1.530(5) ?
C213 C214 1.536(5) ?

loop_
_geom_hbond_atom_site_label_D
_geom_hbond_atom_site_label_H
_geom_hbond_atom_site_label_A
_geom_hbond_distance_DH
_geom_hbond_distance_HA
_geom_hbond_distance_DA
_geom_hbond_angle_DHA
N4 H4 O3 1.007(10) 1.73(3) 2.480(4) 128(3)

loop_
_geom_torsion_atom_site_label_1
_geom_torsion_atom_site_label_2
_geom_torsion_atom_site_label_3
_geom_torsion_atom_site_label_4
_geom_torsion
C10 N3 N4 H4 -12(2)
C10 N3 N4 C11 -178.4(3)
O11 S1 C1 C2 -133.7(3)
O12 S1 C1 C2 102.6(3)
O13 S1 C1 C2 -15.6(3)
O11 S1 C1 C6 43.6(4)
O12 S1 C1 C6 -80.1(4)
O13 S1 C1 C6 161.7(3)
C6 C1 C2 C3 -2.4(6)
S1 C1 C2 C3 175.0(3)
C1 C2 C3 C4 -1.5(6)
C1 C2 C3 S2 179.5(3)
O21 S2 C3 C4 26.5(4)
O22 S2 C3 C4 -93.6(3)
O23 S2 C3 C4 147.9(3)
O21 S2 C3 C2 -154.6(3)
O22 S2 C3 C2 85.3(3)
O23 S2 C3 C2 -33.2(4)
C2 C3 C4 C5 1.2(6)
S2 C3 C4 C5 -179.8(3)
C3 C4 C5 C6 3.1(6)
C3 C4 C5 C7 -179.0(4)
C4 C5 C6 C1 -6.8(6)
C7 C5 C6 C1 175.4(4)
C4 C5 C6 C10 176.4(4)
C7 C5 C6 C10 -1.4(5)
C2 C1 C6 C5 6.4(5)
S1 C1 C6 C5 -170.7(3)
C2 C1 C6 C10 -177.2(4)
S1 C1 C6 C10 5.7(6)
C4 C5 C7 C8 177.9(4)
C6 C5 C7 C8 -4.2(7)
C5 C7 C8 C9 5.3(7)
C7 C8 C9 O3 178.6(4)
C7 C8 C9 C10 -0.7(7)
N4 N3 C10 C9 10.3(5)
N4 N3 C10 C6 -176.3(3)
O3 C9 C10 N3 -11.1(6)
C8 C9 C10 N3 168.3(4)
O3 C9 C10 C6 175.8(4)
C8 C9 C10 C6 -4.9(6)
C5 C6 C10 N3 -167.8(4)
C1 C6 C10 N3 15.8(6)
C5 C6 C10 C9 5.8(6)
C1 C6 C10 C9 -170.6(4)
H4 N4 C11 C12 11(2)
N3 N4 C11 C12 179.4(4)
H4 N4 C11 C16 -171(2)
N3 N4 C11 C16 -2.8(5)
C16 C11 C12 C13 0.6(7)
N4 C11 C12 C13 178.5(4)
C11 C12 C13 C14 0.0(7)
C12 C13 C14 C15 -0.4(7)
C13 C14 C15 C16 0.3(7)
C12 C11 C16 C15 -0.7(6)
N4 C11 C16 C15 -178.5(4)
C14 C15 C16 C11 0.3(6)
C11N N1 C101 C102 -63.2(4)
C12N N1 C101 C102 59.1(4)
C13N N1 C101 C102 178.7(4)
N1 C101 C102 C103 178.3(3)
C101 C102 C103 C104 179.3(4)
C102 C103 C104 C105 179.0(3)
C103 C104 C105 C106 -179.2(4)
C104 C105 C106 C107 173.5(4)
C105 C106 C107 C108 171.3(4)
C106 C107 C108 C109 177.1(4)
C107 C108 C109 C110 177.6(4)
C108 C109 C110 C111 -178.7(4)
C109 C110 C111 C112 178.8(4)
C110 C111 C112 C113 178.0(4)
C111 C112 C113 C114 -179.4(4)
C21N N2 C201 C202 -66.4(4)
C22N N2 C201 C202 56.0(5)
C23N N2 C201 C202 174.7(3)
N2 C201 C202 C203 165.4(3)
C201 C202 C203 C204 -177.8(4)
C202 C203 C204 C205 171.9(4)
C203 C204 C205 C206 -174.7(4)
C204 C205 C206 C207 173.1(4)
C205 C206 C207 C208 177.3(4)
C206 C207 C208 C209 177.0(4)
C207 C208 C209 C210 -177.8(4)
C208 C209 C210 C211 -177.9(4)
C209 C210 C211 C212 178.4(4)
C210 C211 C212 C213 -178.2(4)
C211 C212 C213 C214 179.6(4)
